data_8106947
loop_
_publ_author_name
'Liang, En-Xiang'
'Liu, Li-Chao'
'He, Bin-Hong'
'Yang, Chang-An'
'Ren, Shao'

_publ_section_title
;
 Crystal structure of
 poly[diacetato(\m2-1,4-bis(1H-imidazol-1-yl)benzene-\k 2
 N:N&#x2032;)nickel(II)], C26H22N8NiO4
;
_journal_issue 2
_journal_name_full 'Zeitschrift f\"ur Kristallographie - New Crystal Structures'
_journal_page_first 587
_journal_page_last 589
_journal_paper_doi 10.1515/ncrs-2015-0199
_journal_volume 231
_journal_year 2016
_chemical_formula_moiety 'C26 H22 N8 Ni O4'
_chemical_formula_sum 'C26 H22 N8 Ni O4'
_chemical_formula_weight 569.23
_space_group_IT_number 14
_space_group_name_Hall '-P 2ybc'
_space_group_name_H-M_alt 'P 1 21/c 1'
_symmetry_cell_setting monoclinic
_symmetry_space_group_name_Hall '-P 2ybc'
_symmetry_space_group_name_H-M 'P 1 21/c 1'
_atom_sites_solution_hydrogens geom
_atom_sites_solution_primary direct
_atom_sites_solution_secondary difmap
_cell_angle_alpha 90.00
_cell_angle_beta 98.519(8)
_cell_angle_gamma 90.00
_cell_formula_units_Z 2
_cell_length_a 7.520(5)
_cell_length_b 11.662(7)
_cell_length_c 13.666(9)
_cell_measurement_reflns_used 2281
_cell_measurement_temperature 293(2)
_cell_measurement_theta_max 25.76
_cell_measurement_theta_min 2.31
_cell_volume 1185.3(13)
_computing_cell_refinement APEX2-2005
_computing_data_collection APEX2-2005
_computing_data_reduction 'SAINT-2005 '
_computing_molecular_graphics 'SHELXTL-2008 [13]'
_computing_publication_material 'SHELXTL-2008 [13]'
_computing_structure_refinement 'SHELXTL-2008 [13]'
_computing_structure_solution 'SHELXTL-2008 [13]'
_diffrn_ambient_temperature 293(2)
_diffrn_measured_fraction_theta_full 1.000
_diffrn_measured_fraction_theta_max 1.000
_diffrn_measurement_device_type 'CCD area detector'
_diffrn_measurement_method 'phi and omega scans'
_diffrn_radiation_monochromator graphite
_diffrn_radiation_source 'fine-focus sealed tube'
_diffrn_radiation_type MoK\a
_diffrn_radiation_wavelength 0.71073
_diffrn_reflns_av_R_equivalents 0.0385
_diffrn_reflns_av_sigmaI/netI 0.0454
_diffrn_reflns_limit_h_max 8
_diffrn_reflns_limit_h_min -8
_diffrn_reflns_limit_k_max 13
_diffrn_reflns_limit_k_min -12
_diffrn_reflns_limit_l_max 16
_diffrn_reflns_limit_l_min -11
_diffrn_reflns_number 6568
_diffrn_reflns_theta_full 25.05
_diffrn_reflns_theta_max 25.05
_diffrn_reflns_theta_min 2.31
_exptl_absorpt_coefficient_mu 0.872
_exptl_absorpt_correction_T_max 0.8588
_exptl_absorpt_correction_T_min 0.7798
_exptl_absorpt_correction_type multi-scan
_exptl_absorpt_process_details 'SADABS (Bruker, 2005)'
_exptl_crystal_colour green
_exptl_crystal_density_diffrn 1.595
_exptl_crystal_density_method 'not measured'
_exptl_crystal_description block
_exptl_crystal_F_000 588
_exptl_crystal_size_max 0.30
_exptl_crystal_size_mid 0.25
_exptl_crystal_size_min 0.18
_refine_diff_density_max 0.560
_refine_diff_density_min -0.371
_refine_diff_density_rms 0.071
_refine_ls_extinction_method none
_refine_ls_goodness_of_fit_ref 1.078
_refine_ls_hydrogen_treatment constr
_refine_ls_matrix_type full
_refine_ls_number_parameters 178
_refine_ls_number_reflns 2098
_refine_ls_number_restraints 0
_refine_ls_restrained_S_all 1.078
_refine_ls_R_factor_all 0.0438
_refine_ls_R_factor_gt 0.0345
_refine_ls_shift/su_max 0.000
_refine_ls_shift/su_mean 0.000
_refine_ls_structure_factor_coef Fsqd
_refine_ls_weighting_details 'calc w=1/[\s^2^(Fo^2^)+(0.0595P)^2^+0.0091P] where P=(Fo^2^+2Fc^2^)/3'
_refine_ls_weighting_scheme calc
_refine_ls_wR_factor_gt 0.0960
_refine_ls_wR_factor_ref 0.1007
_reflns_number_gt 1769
_reflns_number_total 2098
_reflns_threshold_expression >2sigma(I)
_cod_data_source_file suppl_ncrs-2015-0199_suppl.cif
_cod_data_source_block 1
_cod_original_sg_symbol_Hall '-P 2ybc '
_cod_original_sg_symbol_H-M ' P 2(1)/c'
_cod_database_code 8106947

loop_
_symmetry_equiv_pos_as_xyz
'x, y, z'
'-x, y+1/2, -z+1/2'
'-x, -y, -z'
'x, -y-1/2, z-1/2'

loop_
_atom_site_label
_atom_site_type_symbol
_atom_site_fract_x
_atom_site_fract_y
_atom_site_fract_z
_atom_site_U_iso_or_equiv
_atom_site_adp_type
_atom_site_occupancy
_atom_site_symmetry_multiplicity
_atom_site_calc_flag
_atom_site_refinement_flags
_atom_site_disorder_assembly
_atom_site_disorder_group
C1 C 0.8418(4) 1.1101(2) 0.09494(18) 0.0294(6) Uani 1 1 d . . .
H1 H 0.8945 1.0510 0.0638 0.035 Uiso 1 1 calc R . .
C2 C 0.7448(4) 0.8391(2) 0.1452(2) 0.0371(7) Uani 1 1 d . . .
H2 H 0.7191 0.8814 0.1991 0.045 Uiso 1 1 calc R . .
C3 C 0.8494(4) 0.7442(2) 0.15196(19) 0.0354(7) Uani 1 1 d . . .
H3 H 0.9068 0.7097 0.2094 0.043 Uiso 1 1 calc R . .
C4 C 0.7495(3) 0.78494(19) -0.00383(18) 0.0235(5) Uani 1 1 d . . .
H4 H 0.7294 0.7810 -0.0726 0.028 Uiso 1 1 calc R . .
C5 C 0.9307(3) 0.60428(19) 0.02678(19) 0.0247(6) Uani 1 1 d . . .
C6 C 0.9322(3) 0.5786(2) -0.0714(2) 0.0319(6) Uani 1 1 d . . .
H6 H 0.8866 0.6312 -0.1198 0.038 Uiso 1 1 calc R . .
C7 C 0.9990(4) 0.5249(2) 0.0988(2) 0.0307(6) Uani 1 1 d . . .
H7 H 0.9984 0.5413 0.1653 0.037 Uiso 1 1 calc R . .
C8 C 0.2859(4) 0.8846(2) 0.1540(2) 0.0344(6) Uani 1 1 d . . .
H8 H 0.2222 0.8368 0.1068 0.041 Uiso 1 1 calc R . .
C9 C 0.2896(4) 0.8732(2) 0.2528(2) 0.0348(6) Uani 1 1 d . . .
H9 H 0.2315 0.8178 0.2854 0.042 Uiso 1 1 calc R . .
C10 C 0.4530(3) 1.0205(2) 0.21988(18) 0.0249(6) Uani 1 1 d . . .
H10 H 0.5271 1.0847 0.2283 0.030 Uiso 1 1 calc R . .
C11 C 0.4500(3) 0.98157(19) 0.39964(18) 0.0230(5) Uani 1 1 d . . .
C12 C 0.4224(3) 0.8962(2) 0.46671(18) 0.0262(6) Uani 1 1 d . . .
H12 H 0.3700 0.8270 0.4443 0.031 Uiso 1 1 calc R . .
C13 C 0.4732(3) 0.9148(2) 0.56709(18) 0.0261(6) Uani 1 1 d . . .
H13 H 0.4558 0.8577 0.6122 0.031 Uiso 1 1 calc R . .
N1 N 0.6815(3) 0.86439(16) 0.04817(15) 0.0256(5) Uani 1 1 d . . .
N2 N 0.8532(3) 0.70914(16) 0.05560(15) 0.0245(5) Uani 1 1 d . . .
N3 N 0.3887(3) 0.97596(17) 0.13274(15) 0.0249(5) Uani 1 1 d . . .
N4 N 0.3983(3) 0.96166(18) 0.29532(15) 0.0248(5) Uani 1 1 d . . .
Ni1 Ni 0.5000 1.0000 0.0000 0.01862(17) Uani 1 2 d S . .
O1 O 0.6735(2) 1.11784(13) 0.07671(12) 0.0271(4) Uani 1 1 d . . .
O2 O 0.9438(3) 1.17248(19) 0.14963(15) 0.0516(6) Uani 1 1 d . . .

loop_
_atom_site_aniso_label
_atom_site_aniso_U_11
_atom_site_aniso_U_22
_atom_site_aniso_U_33
_atom_site_aniso_U_23
_atom_site_aniso_U_13
_atom_site_aniso_U_12
C1 0.0358(15) 0.0272(14) 0.0246(14) -0.0032(11) 0.0028(11) -0.0010(11)
C2 0.0467(16) 0.0343(15) 0.0271(15) -0.0066(12) -0.0055(12) 0.0150(12)
C3 0.0425(16) 0.0339(15) 0.0263(14) -0.0019(12) -0.0067(12) 0.0135(12)
C4 0.0276(12) 0.0210(12) 0.0224(13) 0.0028(10) 0.0050(10) 0.0030(10)
C5 0.0204(12) 0.0208(13) 0.0330(15) 0.0012(11) 0.0039(10) 0.0033(9)
C6 0.0375(15) 0.0259(14) 0.0319(15) 0.0074(12) 0.0039(12) 0.0107(11)
C7 0.0397(15) 0.0259(14) 0.0267(14) 0.0006(11) 0.0059(12) 0.0096(11)
C8 0.0397(15) 0.0402(16) 0.0230(14) -0.0031(12) 0.0036(11) -0.0121(12)
C9 0.0417(16) 0.0391(15) 0.0241(14) -0.0022(12) 0.0063(12) -0.0155(12)
C10 0.0330(14) 0.0234(13) 0.0199(13) 0.0004(10) 0.0093(11) 0.0013(9)
C11 0.0241(12) 0.0274(13) 0.0185(12) -0.0017(10) 0.0066(10) 0.0044(9)
C12 0.0335(14) 0.0218(13) 0.0238(13) 0.0001(10) 0.0053(11) -0.0021(10)
C13 0.0343(14) 0.0234(13) 0.0214(13) 0.0043(10) 0.0069(10) -0.0009(10)
N1 0.0288(11) 0.0205(11) 0.0270(11) 0.0001(9) 0.0020(9) 0.0031(8)
N2 0.0239(11) 0.0198(10) 0.0292(12) 0.0004(9) 0.0016(9) 0.0057(8)
N3 0.0275(11) 0.0278(11) 0.0198(11) -0.0006(8) 0.0047(9) -0.0002(8)
N4 0.0306(11) 0.0271(11) 0.0174(11) -0.0001(9) 0.0055(9) -0.0008(9)
Ni1 0.0221(3) 0.0172(3) 0.0165(3) -0.00068(16) 0.00267(17) 0.00289(15)
O1 0.0272(9) 0.0226(9) 0.0308(10) -0.0039(7) 0.0025(8) -0.0007(7)
O2 0.0393(11) 0.0619(15) 0.0500(13) -0.0218(11) -0.0048(10) -0.0083(10)

loop_
_atom_type_symbol
_atom_type_description
_atom_type_scat_dispersion_real
_atom_type_scat_dispersion_imag
_atom_type_scat_source
C C 0.0033 0.0016 'International Tables Vol C Tables 4.2.6.8 and 6.1.1.4'
H H 0.0000 0.0000 'International Tables Vol C Tables 4.2.6.8 and 6.1.1.4'
Hg Hg -2.3894 9.2266 'International Tables Vol C Tables 4.2.6.8 and 6.1.1.4'
N N 0.0061 0.0033 'International Tables Vol C Tables 4.2.6.8 and 6.1.1.4'
S S 0.1246 0.1234 'International Tables Vol C Tables 4.2.6.8 and 6.1.1.4'

loop_
_geom_angle_atom_site_label_1
_geom_angle_atom_site_label_2
_geom_angle_atom_site_label_3
_geom_angle
_geom_angle_site_symmetry_1
_geom_angle_site_symmetry_3
O2 C1 O1 126.8(3) . .
O2 C1 H1 116.6 . .
O1 C1 H1 116.6 . .
C3 C2 N1 110.9(2) . .
C3 C2 H2 124.6 . .
N1 C2 H2 124.6 . .
C2 C3 N2 105.7(2) . .
C2 C3 H3 127.1 . .
N2 C3 H3 127.1 . .
N1 C4 N2 111.6(2) . .
N1 C4 H4 124.2 . .
N2 C4 H4 124.2 . .
C6 C5 C7 119.2(2) . .
C6 C5 N2 121.0(2) . .
C7 C5 N2 119.7(2) . .
C5 C6 C7 120.7(2) . 3_765
C5 C6 H6 119.7 . .
C7 C6 H6 119.7 3_765 .
C6 C7 C5 120.1(2) 3_765 .
C6 C7 H7 120.0 3_765 .
C5 C7 H7 120.0 . .
C9 C8 N3 111.0(2) . .
C9 C8 H8 124.5 . .
N3 C8 H8 124.5 . .
C8 C9 N4 105.6(2) . .
C8 C9 H9 127.2 . .
N4 C9 H9 127.2 . .
N3 C10 N4 112.0(2) . .
N3 C10 H10 124.0 . .
N4 C10 H10 124.0 . .
C13 C11 C12 120.2(2) 3_676 .
C13 C11 N4 120.2(2) 3_676 .
C12 C11 N4 119.5(2) . .
C13 C12 C11 119.7(2) . .
C13 C12 H12 120.2 . .
C11 C12 H12 120.2 . .
C12 C13 C11 120.1(2) . 3_676
C12 C13 H13 119.9 . .
C11 C13 H13 119.9 3_676 .
C4 N1 C2 105.3(2) . .
C4 N1 Ni1 129.68(17) . .
C2 N1 Ni1 124.97(17) . .
C4 N2 C3 106.5(2) . .
C4 N2 C5 127.5(2) . .
C3 N2 C5 125.4(2) . .
C10 N3 C8 104.9(2) . .
C10 N3 Ni1 125.32(17) . .
C8 N3 Ni1 126.04(17) . .
C10 N4 C9 106.5(2) . .
C10 N4 C11 127.2(2) . .
C9 N4 C11 126.2(2) . .
O1 Ni1 O1 180.00(9) 3_675 .
O1 Ni1 N3 92.66(8) 3_675 .
O1 Ni1 N3 87.34(8) . .
O1 Ni1 N3 87.34(8) 3_675 3_675
O1 Ni1 N3 92.66(8) . 3_675
N3 Ni1 N3 180.0 . 3_675
O1 Ni1 N1 89.46(9) 3_675 .
O1 Ni1 N1 90.55(9) . .
N3 Ni1 N1 87.34(8) . .
N3 Ni1 N1 92.66(8) 3_675 .
O1 Ni1 N1 90.55(9) 3_675 3_675
O1 Ni1 N1 89.45(9) . 3_675
N3 Ni1 N1 92.66(8) . 3_675
N3 Ni1 N1 87.34(8) 3_675 3_675
N1 Ni1 N1 180.000(1) . 3_675
C1 O1 Ni1 126.40(16) . .

loop_
_geom_bond_atom_site_label_1
_geom_bond_atom_site_label_2
_geom_bond_distance
_geom_bond_site_symmetry_2
C1 O2 1.227(3) .
C1 O1 1.257(3) .
C1 H1 0.9300 .
C2 C3 1.353(3) .
C2 N1 1.374(3) .
C2 H2 0.9300 .
C3 N2 1.383(3) .
C3 H3 0.9300 .
C4 N1 1.316(3) .
C4 N2 1.365(3) .
C4 H4 0.9300 .
C5 C6 1.376(4) .
C5 C7 1.393(3) .
C5 N2 1.434(3) .
C6 C7 1.386(3) 3_765
C6 H6 0.9300 .
C7 C6 1.386(3) 3_765
C7 H7 0.9300 .
C8 C9 1.352(4) .
C8 N3 1.372(3) .
C8 H8 0.9300 .
C9 N4 1.389(3) .
C9 H9 0.9300 .
C10 N3 1.324(3) .
C10 N4 1.353(3) .
C10 H10 0.9300 .
C11 C13 1.386(3) 3_676
C11 C12 1.389(3) .
C11 N4 1.440(3) .
C12 C13 1.386(3) .
C12 H12 0.9300 .
C13 C11 1.386(3) 3_676
C13 H13 0.9300 .
N1 Ni1 2.129(2) .
N3 Ni1 2.126(2) .
Ni1 O1 2.0698(17) 3_675
Ni1 O1 2.0698(17) .
Ni1 N3 2.126(2) 3_675
Ni1 N1 2.129(2) 3_675

loop_
_geom_torsion_atom_site_label_1
_geom_torsion_atom_site_label_2
_geom_torsion_atom_site_label_3
_geom_torsion_atom_site_label_4
_geom_torsion
_geom_torsion_site_symmetry_1
_geom_torsion_site_symmetry_2
_geom_torsion_site_symmetry_3
_geom_torsion_site_symmetry_4
N1 C2 C3 N2 0.5(3) . . . .
C7 C5 C6 C7 -0.1(4) . . . 3_765
N2 C5 C6 C7 -177.5(2) . . . 3_765
C6 C5 C7 C6 0.1(4) . . . 3_765
N2 C5 C7 C6 177.5(2) . . . 3_765
N3 C8 C9 N4 0.4(3) . . . .
C13 C11 C12 C13 -0.5(4) 3_676 . . .
N4 C11 C12 C13 179.5(2) . . . .
C11 C12 C13 C11 0.5(4) . . . 3_676
N2 C4 N1 C2 0.3(3) . . . .
N2 C4 N1 Ni1 -176.42(15) . . . .
C3 C2 N1 C4 -0.5(3) . . . .
C3 C2 N1 Ni1 176.42(19) . . . .
N1 C4 N2 C3 0.0(3) . . . .
N1 C4 N2 C5 171.8(2) . . . .
C2 C3 N2 C4 -0.3(3) . . . .
C2 C3 N2 C5 -172.3(2) . . . .
C6 C5 N2 C4 11.5(4) . . . .
C7 C5 N2 C4 -165.8(2) . . . .
C6 C5 N2 C3 -178.2(2) . . . .
C7 C5 N2 C3 4.5(4) . . . .
N4 C10 N3 C8 0.7(3) . . . .
N4 C10 N3 Ni1 -158.44(17) . . . .
C9 C8 N3 C10 -0.7(3) . . . .
C9 C8 N3 Ni1 158.25(19) . . . .
N3 C10 N4 C9 -0.4(3) . . . .
N3 C10 N4 C11 176.2(2) . . . .
C8 C9 N4 C10 0.0(3) . . . .
C8 C9 N4 C11 -176.7(2) . . . .
C13 C11 N4 C10 17.6(4) 3_676 . . .
C12 C11 N4 C10 -162.4(2) . . . .
C13 C11 N4 C9 -166.4(2) 3_676 . . .
C12 C11 N4 C9 13.6(4) . . . .
C10 N3 Ni1 O1 172.86(19) . . . 3_675
C8 N3 Ni1 O1 18.1(2) . . . 3_675
C10 N3 Ni1 O1 -7.14(19) . . . .
C8 N3 Ni1 O1 -161.9(2) . . . .
C10 N3 Ni1 N1 83.5(2) . . . .
C8 N3 Ni1 N1 -71.2(2) . . . .
C10 N3 Ni1 N1 -96.5(2) . . . 3_675
C8 N3 Ni1 N1 108.8(2) . . . 3_675
C4 N1 Ni1 O1 52.5(2) . . . 3_675
C2 N1 Ni1 O1 -123.6(2) . . . 3_675
C4 N1 Ni1 O1 -127.5(2) . . . .
C2 N1 Ni1 O1 56.4(2) . . . .
C4 N1 Ni1 N3 145.2(2) . . . .
C2 N1 Ni1 N3 -31.0(2) . . . .
C4 N1 Ni1 N3 -34.8(2) . . . 3_675
C2 N1 Ni1 N3 149.0(2) . . . 3_675
O2 C1 O1 Ni1 -171.0(2) . . . .
N3 Ni1 O1 C1 116.7(2) . . . .
N3 Ni1 O1 C1 -63.3(2) 3_675 . . .
N1 Ni1 O1 C1 29.4(2) . . . .
N1 Ni1 O1 C1 -150.6(2) 3_675 . . .
